data_2222734
loop_
_publ_author_name
Mariya-al-Rashida
'Tahir, M. Nawaz'
'Nagra, Saeed Ahmad'
'Imran, Muhammed'
'Iqbal, Javed'

_publ_section_title
;4-[(<i>Z</i>)-(2-Ethoxy-4-oxochroman-3-ylidene)methylamino]benzenesulfonamide
 monohydrate
;
_journal_coeditor_code HK2734
_journal_issue 8
_journal_name_full 'Acta Crystallographica Section E'
_journal_page_first o1818
_journal_page_last o1819
_journal_paper_doi 10.1107/S1600536809026154
_journal_volume 65
_journal_year 2009
_chemical_formula_iupac 'C18 H18 N2 O5 S, H2 O'
_chemical_formula_moiety 'C18 H18 N2 O5 S, H2 O'
_chemical_formula_sum 'C18 H20 N2 O6 S'
_chemical_formula_weight 392.42
_chemical_name_systematic
;
4-[(<i>Z</i>)-(2-Ethoxy-4-oxochroman-3-ylidene)methylamino]benzenesulfonamide
monohydrate
;
_space_group_IT_number 2
_symmetry_cell_setting triclinic
_symmetry_space_group_name_Hall '-P 1'
_symmetry_space_group_name_H-M 'P -1'
_atom_sites_solution_hydrogens geom
_atom_sites_solution_primary direct
_atom_sites_solution_secondary difmap
_audit_creation_method SHELXL-97
_cell_angle_alpha 102.480(5)
_cell_angle_beta 97.049(4)
_cell_angle_gamma 96.731(4)
_cell_formula_units_Z 2
_cell_length_a 8.2727(6)
_cell_length_b 10.0166(8)
_cell_length_c 11.5830(9)
_cell_measurement_reflns_used 4729
_cell_measurement_temperature 296(2)
_cell_measurement_theta_max 28.77
_cell_measurement_theta_min 2.44
_cell_volume 919.77(12)
_computing_cell_refinement 'SAINT (Bruker, 2007)'
_computing_data_collection 'APEX2 (Bruker, 2007)'
_computing_data_reduction 'SAINT (Bruker, 2007)'
_computing_molecular_graphics 'ORTEP-3 for Windows (Farrugia, 1997) and PLATON (Spek, 2009)'
_computing_publication_material 'WinGX (Farrugia, 1999) and PLATON (Spek, 2009)'
_computing_structure_refinement 'SHELXL97 (Sheldrick, 2008)'
_computing_structure_solution 'SHELXS97 (Sheldrick, 2008)'
_diffrn_ambient_temperature 296(2)
_diffrn_detector_area_resol_mean 7.40
_diffrn_measured_fraction_theta_full 0.992
_diffrn_measured_fraction_theta_max 0.986
_diffrn_measurement_device_type 'Bruker Kappa APEXII CCD'
_diffrn_measurement_method \w
_diffrn_radiation_monochromator graphite
_diffrn_radiation_source 'fine-focus sealed tube'
_diffrn_radiation_type MoK\a
_diffrn_radiation_wavelength 0.71073
_diffrn_reflns_av_R_equivalents 0.0700
_diffrn_reflns_av_sigmaI/netI 0.1206
_diffrn_reflns_limit_h_max 7
_diffrn_reflns_limit_h_min -11
_diffrn_reflns_limit_k_max 13
_diffrn_reflns_limit_k_min -13
_diffrn_reflns_limit_l_max 15
_diffrn_reflns_limit_l_min -15
_diffrn_reflns_number 18417
_diffrn_reflns_theta_full 25.00
_diffrn_reflns_theta_max 28.77
_diffrn_reflns_theta_min 2.44
_diffrn_standards_number 0
_exptl_absorpt_coefficient_mu 0.214
_exptl_absorpt_correction_T_max 0.982
_exptl_absorpt_correction_T_min 0.973
_exptl_absorpt_correction_type multi-scan
_exptl_absorpt_process_details '(SADABS; Bruker, 2005)'
_exptl_crystal_colour yellow
_exptl_crystal_density_diffrn 1.417
_exptl_crystal_density_method 'not measured'
_exptl_crystal_description needle
_exptl_crystal_F_000 412
_exptl_crystal_size_max 0.28
_exptl_crystal_size_mid 0.10
_exptl_crystal_size_min 0.09
_refine_diff_density_max 0.246
_refine_diff_density_min -0.215
_refine_ls_goodness_of_fit_ref 1.003
_refine_ls_hydrogen_treatment mixed
_refine_ls_matrix_type full
_refine_ls_number_parameters 260
_refine_ls_number_reflns 4729
_refine_ls_number_restraints 0
_refine_ls_restrained_S_all 1.003
_refine_ls_R_factor_all 0.1816
_refine_ls_R_factor_gt 0.0597
_refine_ls_shift/su_max 0.000
_refine_ls_shift/su_mean 0.000
_refine_ls_structure_factor_coef Fsqd
_refine_ls_weighting_details 'calc w=1/[\s^2^(Fo^2^)+(0.0427P)^2^] where P=(Fo^2^+2Fc^2^)/3'
_refine_ls_weighting_scheme calc
_refine_ls_wR_factor_gt 0.0966
_refine_ls_wR_factor_ref 0.1246
_reflns_number_gt 2022
_reflns_number_total 4729
_reflns_threshold_expression I>2\s(I)
_cod_data_source_file hk2734.cif
_cod_data_source_block I
_cod_database_code 2222734
_cod_database_fobs_code 2222734

loop_
_symmetry_equiv_pos_site_id
_symmetry_equiv_pos_as_xyz
1 x,y,z
2 -x,-y,-z

loop_
_atom_site_aniso_label
_atom_site_aniso_U_11
_atom_site_aniso_U_22
_atom_site_aniso_U_33
_atom_site_aniso_U_12
_atom_site_aniso_U_13
_atom_site_aniso_U_23
S1 0.0396(4) 0.0481(5) 0.0453(5) 0.0093(3) 0.0075(3) 0.0083(4)
O1 0.0433(11) 0.0813(16) 0.0562(14) 0.0244(10) 0.0001(10) 0.0088(11)
O2 0.0598(12) 0.0394(12) 0.0470(12) 0.0060(10) 0.0096(10) 0.0015(10)
O3 0.0436(11) 0.0510(13) 0.0676(14) 0.0071(10) 0.0156(10) 0.0278(11)
O4 0.0622(13) 0.0742(15) 0.0450(13) 0.0114(11) 0.0120(10) 0.0273(12)
O5 0.0523(12) 0.0600(14) 0.0410(12) 0.0048(10) 0.0064(10) 0.0149(11)
O6 0.0939(17) 0.0584(15) 0.0519(14) -0.0130(13) 0.0058(13) 0.0132(13)
N1 0.0435(14) 0.0551(16) 0.0440(15) 0.0087(12) 0.0052(12) 0.0098(13)
N2 0.0537(17) 0.0521(17) 0.0577(19) -0.0052(14) 0.0098(13) 0.0099(15)
C1 0.0357(15) 0.0402(17) 0.0482(18) 0.0026(14) 0.0053(14) 0.0140(15)
C2 0.0441(18) 0.069(2) 0.063(2) 0.0092(17) 0.0175(16) 0.0283(18)
C3 0.0491(19) 0.079(2) 0.067(2) 0.0201(19) 0.0192(17) 0.020(2)
C4 0.061(2) 0.058(2) 0.060(2) 0.0250(17) 0.0078(18) 0.0118(18)
C5 0.0515(18) 0.0467(19) 0.0511(19) 0.0082(16) 0.0034(16) 0.0176(16)
C6 0.0356(15) 0.0384(16) 0.0357(16) -0.0013(13) 0.0018(13) 0.0079(14)
C7 0.0411(16) 0.0420(17) 0.0328(16) -0.0036(14) 0.0037(14) 0.0045(14)
C8 0.0365(15) 0.0442(17) 0.0399(17) 0.0053(14) 0.0063(14) 0.0079(14)
C9 0.0425(17) 0.052(2) 0.050(2) 0.0096(16) 0.0121(15) 0.0154(17)
C10 0.0437(17) 0.0494(19) 0.0453(19) 0.0031(15) 0.0011(15) 0.0114(15)
C11 0.0353(16) 0.0406(17) 0.0481(19) 0.0032(14) 0.0076(15) 0.0043(14)
C12 0.0400(16) 0.059(2) 0.0435(19) 0.0105(15) -0.0002(15) 0.0115(16)
C13 0.0452(17) 0.059(2) 0.0350(16) 0.0122(15) 0.0045(14) 0.0102(15)
C14 0.0375(15) 0.0382(16) 0.0401(17) 0.0032(13) 0.0050(13) 0.0073(14)
C15 0.0420(16) 0.0506(19) 0.0392(18) 0.0047(14) -0.0021(14) 0.0065(15)
C16 0.0441(17) 0.062(2) 0.0294(15) 0.0028(15) 0.0008(14) 0.0035(14)
C17 0.087(3) 0.094(3) 0.053(2) 0.018(2) 0.015(2) 0.028(2)
C18 0.099(3) 0.116(3) 0.051(2) 0.013(3) -0.010(2) 0.014(2)

loop_
_atom_site_type_symbol
_atom_site_label
_atom_site_fract_x
_atom_site_fract_y
_atom_site_fract_z
_atom_site_U_iso_or_equiv
_atom_site_thermal_displace_type
_atom_site_calc_flag
_atom_site_refinement_flags
_atom_site_occupancy
S S1 0.65357(9) 0.03978(8) -0.32059(7) 0.0444(3) Uani . . 1.000
O O1 0.7917(2) 0.0360(2) -0.23543(17) 0.0608(8) Uani . . 1.000
O O2 0.5862(2) -0.08348(18) -0.41008(16) 0.0501(7) Uani . . 1.000
O O3 -0.2219(2) 0.19797(19) 0.24854(17) 0.0513(7) Uani . . 1.000
O O4 -0.1312(2) 0.3631(2) -0.03129(17) 0.0580(8) Uani . . 1.000
O O5 0.0431(2) 0.3149(2) 0.31661(16) 0.0510(7) Uani . . 1.000
O O6 0.1102(3) 0.5917(2) 0.2582(2) 0.0705(9) Uani . . 1.000
N N1 0.1144(3) 0.2091(2) -0.0546(2) 0.0478(9) Uani . . 1.000
N N2 0.7070(3) 0.1526(3) -0.3923(3) 0.0559(10) Uani . . 1.000
C C1 -0.3062(3) 0.3009(3) 0.2233(3) 0.0412(10) Uani . . 1.000
C C2 -0.4381(3) 0.3273(3) 0.2838(3) 0.0558(11) Uani . . 1.000
C C3 -0.5269(4) 0.4275(3) 0.2598(3) 0.0628(11) Uani . . 1.000
C C4 -0.4871(4) 0.5029(3) 0.1782(3) 0.0588(12) Uani . . 1.000
C C5 -0.3605(3) 0.4734(3) 0.1166(3) 0.0491(11) Uani . . 1.000
C C6 -0.2684(3) 0.3703(3) 0.1377(2) 0.0376(9) Uani . . 1.000
C C7 -0.1412(3) 0.3271(3) 0.0643(2) 0.0403(9) Uani . . 1.000
C C8 -0.0367(3) 0.2398(3) 0.1090(2) 0.0405(9) Uani . . 1.000
C C9 -0.0540(3) 0.2094(3) 0.2276(3) 0.0470(11) Uani . . 1.000
C C10 0.0843(3) 0.1890(3) 0.0508(3) 0.0469(11) Uani . . 1.000
C C11 0.2442(3) 0.1665(3) -0.1153(3) 0.0424(10) Uani . . 1.000
C C12 0.2237(3) 0.1498(3) -0.2378(3) 0.0479(11) Uani . . 1.000
C C13 0.3481(3) 0.1123(3) -0.3005(2) 0.0463(10) Uani . . 1.000
C C14 0.4946(3) 0.0904(3) -0.2408(2) 0.0392(9) Uani . . 1.000
C C15 0.5153(3) 0.1090(3) -0.1186(3) 0.0455(10) Uani . . 1.000
C C16 0.3895(3) 0.1473(3) -0.0555(2) 0.0471(10) Uani . . 1.000
C C17 0.0555(4) 0.2828(4) 0.4337(3) 0.0756(16) Uani . . 1.000
C C18 0.1854(4) 0.3812(4) 0.5152(3) 0.0916(16) Uani . . 1.000
H H1 0.04755 0.25264 -0.08969 0.0574 Uiso . . 1.000
H H2 -0.46546 0.27765 0.33962 0.0668 Uiso . . 1.000
H H3 -0.61609 0.44513 0.29940 0.0754 Uiso . . 1.000
H H4 -0.54606 0.57326 0.16535 0.0707 Uiso . . 1.000
H H5 -0.33511 0.52237 0.05987 0.0590 Uiso . . 1.000
H H9 -0.013(3) 0.120(3) 0.243(2) 0.0563 Uiso . . 1.000
H H10 0.15063 0.13653 0.08753 0.0562 Uiso . . 1.000
H H12 0.12514 0.16395 -0.27815 0.0573 Uiso . . 1.000
H H13 0.33404 0.10157 -0.38301 0.0557 Uiso . . 1.000
H H15 0.61413 0.09592 -0.07795 0.0545 Uiso . . 1.000
H H16 0.40398 0.15997 0.02722 0.0565 Uiso . . 1.000
H H17A 0.08048 0.18955 0.42767 0.0909 Uiso . . 1.000
H H17B -0.04851 0.28840 0.46382 0.0909 Uiso . . 1.000
H H18A 0.16603 0.47367 0.51433 0.1377 Uiso . . 1.000
H H18B 0.28992 0.36745 0.49030 0.1377 Uiso . . 1.000
H H18C 0.18604 0.36752 0.59477 0.1377 Uiso . . 1.000
H H21 0.757(3) 0.234(3) -0.342(3) 0.0671 Uiso . . 1.000
H H22 0.634(4) 0.155(3) -0.450(3) 0.0671 Uiso . . 1.000
H H61 0.086(4) 0.508(4) 0.274(3) 0.0846 Uiso . . 1.000
H H62 0.110(4) 0.586(3) 0.178(3) 0.0846 Uiso . . 1.000

loop_
_atom_type_symbol
_atom_type_description
_atom_type_scat_dispersion_real
_atom_type_scat_dispersion_imag
_atom_type_scat_source
C C 0.0033 0.0016 'International Tables Vol C Tables 4.2.6.8 and 6.1.1.4'
H H 0.0000 0.0000 'International Tables Vol C Tables 4.2.6.8 and 6.1.1.4'
N N 0.0061 0.0033 'International Tables Vol C Tables 4.2.6.8 and 6.1.1.4'
O O 0.0106 0.0060 'International Tables Vol C Tables 4.2.6.8 and 6.1.1.4'
S S 0.1246 0.1234 'International Tables Vol C Tables 4.2.6.8 and 6.1.1.4'

loop_
_geom_angle_atom_site_label_1
_geom_angle_atom_site_label_2
_geom_angle_atom_site_label_3
_geom_angle_site_symmetry_1
_geom_angle_site_symmetry_2
_geom_angle_site_symmetry_3
_geom_angle
_geom_angle_publ_flag
O1 S1 O2 . . . 118.76(12) no
O1 S1 N2 . . . 107.72(14) no
O1 S1 C14 . . . 107.54(11) no
O2 S1 N2 . . . 105.54(15) no
O2 S1 C14 . . . 107.37(12) no
N2 S1 C14 . . . 109.74(15) no
C1 O3 C9 . . . 115.5(2) no
C9 O5 C17 . . . 112.4(2) no
H61 O6 H62 . . . 112(3) no
C10 N1 C11 . . . 127.0(2) no
C10 N1 H1 . . . 116.00 no
C11 N1 H1 . . . 117.00 no
S1 N2 H22 . . . 113(2) no
H21 N2 H22 . . . 119(3) no
S1 N2 H21 . . . 112(2) no
O3 C1 C2 . . . 117.0(3) no
O3 C1 C6 . . . 122.0(2) no
C2 C1 C6 . . . 121.0(3) no
C1 C2 C3 . . . 118.8(3) no
C2 C3 C4 . . . 121.4(3) no
C3 C4 C5 . . . 119.4(3) no
C4 C5 C6 . . . 120.7(3) no
C1 C6 C7 . . . 119.4(3) no
C1 C6 C5 . . . 118.7(2) no
C5 C6 C7 . . . 121.8(2) no
O4 C7 C6 . . . 120.9(2) no
O4 C7 C8 . . . 123.5(2) no
C6 C7 C8 . . . 115.5(2) no
C7 C8 C10 . . . 122.8(2) no
C7 C8 C9 . . . 118.8(2) no
C9 C8 C10 . . . 118.3(3) no
O3 C9 O5 . . . 109.9(2) no
O5 C9 C8 . . . 108.6(2) no
O3 C9 C8 . . . 112.1(2) no
N1 C10 C8 . . . 124.6(3) no
C12 C11 C16 . . . 120.1(2) no
N1 C11 C16 . . . 121.8(3) no
N1 C11 C12 . . . 118.1(2) no
C11 C12 C13 . . . 120.3(2) no
C12 C13 C14 . . . 120.0(2) no
S1 C14 C13 . . . 120.33(17) no
S1 C14 C15 . . . 120.1(2) no
C13 C14 C15 . . . 119.5(2) no
C14 C15 C16 . . . 120.3(2) no
C11 C16 C15 . . . 119.8(2) no
O5 C17 C18 . . . 109.0(3) no
C1 C2 H2 . . . 121.00 no
C3 C2 H2 . . . 121.00 no
C4 C3 H3 . . . 119.00 no
C2 C3 H3 . . . 119.00 no
C5 C4 H4 . . . 120.00 no
C3 C4 H4 . . . 120.00 no
C4 C5 H5 . . . 120.00 no
C6 C5 H5 . . . 120.00 no
O3 C9 H9 . . . 105.4(14) no
O5 C9 H9 . . . 104.0(14) no
C8 C9 H9 . . . 116.5(13) no
C8 C10 H10 . . . 118.00 no
N1 C10 H10 . . . 118.00 no
C11 C12 H12 . . . 120.00 no
C13 C12 H12 . . . 120.00 no
C12 C13 H13 . . . 120.00 no
C14 C13 H13 . . . 120.00 no
C16 C15 H15 . . . 120.00 no
C14 C15 H15 . . . 120.00 no
C15 C16 H16 . . . 120.00 no
C11 C16 H16 . . . 120.00 no
O5 C17 H17A . . . 110.00 no
C18 C17 H17A . . . 110.00 no
C18 C17 H17B . . . 110.00 no
O5 C17 H17B . . . 110.00 no
H17A C17 H17B . . . 108.00 no
C17 C18 H18B . . . 109.00 no
C17 C18 H18C . . . 110.00 no
C17 C18 H18A . . . 109.00 no
H18A C18 H18C . . . 109.00 no
H18B C18 H18C . . . 109.00 no
H18A C18 H18B . . . 109.00 no

loop_
_geom_bond_atom_site_label_1
_geom_bond_atom_site_label_2
_geom_bond_site_symmetry_1
_geom_bond_site_symmetry_2
_geom_bond_distance
_geom_bond_publ_flag
S1 O1 . . 1.425(2) no
S1 O2 . . 1.433(2) no
S1 N2 . . 1.594(3) no
S1 C14 . . 1.759(3) no
O3 C1 . . 1.372(3) no
O3 C9 . . 1.435(3) no
O4 C7 . . 1.245(3) no
O5 C9 . . 1.397(4) no
O5 C17 . . 1.454(4) no
O6 H62 . . 0.92(3) no
O6 H61 . . 0.90(4) no
N1 C11 . . 1.412(4) no
N1 C10 . . 1.327(4) no
N1 H1 . . 0.8600 no
N2 H21 . . 0.91(3) no
N2 H22 . . 0.85(3) no
C1 C6 . . 1.374(4) no
C1 C2 . . 1.388(4) no
C2 C3 . . 1.367(4) no
C3 C4 . . 1.378(5) no
C4 C5 . . 1.363(4) no
C5 C6 . . 1.398(4) no
C6 C7 . . 1.478(3) no
C7 C8 . . 1.429(4) no
C8 C10 . . 1.361(4) no
C8 C9 . . 1.490(4) no
C11 C16 . . 1.367(4) no
C11 C12 . . 1.379(5) no
C12 C13 . . 1.373(4) no
C13 C14 . . 1.385(4) no
C14 C15 . . 1.374(4) no
C15 C16 . . 1.387(4) no
C17 C18 . . 1.455(5) no
C2 H2 . . 0.9300 no
C3 H3 . . 0.9300 no
C4 H4 . . 0.9300 no
C5 H5 . . 0.9300 no
C9 H9 . . 1.04(3) no
C10 H10 . . 0.9300 no
C12 H12 . . 0.9300 no
C13 H13 . . 0.9300 no
C15 H15 . . 0.9300 no
C16 H16 . . 0.9300 no
C17 H17B . . 0.9700 no
C17 H17A . . 0.9700 no
C18 H18C . . 0.9600 no
C18 H18A . . 0.9600 no
C18 H18B . . 0.9600 no

loop_
_geom_contact_atom_site_label_1
_geom_contact_atom_site_label_2
_geom_contact_distance
_geom_contact_site_symmetry_1
_geom_contact_site_symmetry_2
_geom_contact_publ_flag
O1 N1 3.239(3) . 1_655 no
O2 C13 3.418(3) . 2_654 no
O2 N2 3.027(3) . 2_654 no
O2 C2 3.300(4) . 2_555 no
O3 C13 3.364(4) . 2_555 no
O4 O4 3.181(3) . 2_565 no
O4 O6 2.784(3) . 2_565 no
O4 N1 2.696(3) . . no
O5 C6 3.281(3) . . no
O5 O6 2.999(3) . . no
O6 C7 3.374(3) . . no
O6 O5 2.999(3) . . no
O6 N2 2.838(4) . 2_665 no
O6 O4 2.784(3) . 2_565 no
O1 H15 2.5000 . . no
O1 H9 2.54(3) . 2_655 no
O1 H1 2.9200 . 1_655 no
O1 H10 2.7200 . 2_655 no
O2 H22 2.22(3) . 2_654 no
O2 H13 2.5400 . 2_654 no
O2 H2 2.4200 . 2_555 no
O3 H17B 2.6300 . . no
O4 H5 2.6200 . . no
O4 H62 1.90(3) . 2_565 no
O4 H1 2.0400 . . no
O5 H61 2.10(4) . . no
O6 H3 2.8900 . 1_655 no
O6 H21 1.94(3) . 2_665 no
N1 O1 3.239(3) . 1_455 no
N1 O4 2.696(3) . . no
N2 O6 2.838(4) . 2_665 no
N2 O2 3.027(3) . 2_654 no
C2 C18 3.571(5) . 2_566 no
C2 O2 3.300(4) . 2_555 no
C4 C5 3.560(5) . 2_465 no
C5 C5 3.505(4) . 2_465 no
C5 C4 3.560(5) . 2_465 no
C6 C16 3.579(4) . 1_455 no
C6 O5 3.281(3) . . no
C7 O6 3.374(3) . . no
C7 C15 3.522(4) . 1_455 no
C13 O3 3.364(4) . 2_555 no
C13 O2 3.418(3) . 2_654 no
C15 C7 3.522(4) . 1_655 no
C16 C6 3.579(4) . 1_655 no
C18 C2 3.571(5) . 2_566 no
C1 H16 3.0600 . 1_455 no
C4 H5 2.9100 . 2_465 no
C5 H5 3.0500 . 2_465 no
C7 H15 2.9300 . 1_455 no
C7 H1 2.5600 . . no
C7 H61 2.98(4) . . no
C7 H62 3.06(3) . . no
C8 H61 2.93(4) . . no
C9 H61 2.99(4) . . no
C10 H16 2.7300 . . no
C11 H5 3.0300 . 2_565 no
C12 H9 3.02(3) . 2_555 no
C16 H10 2.7400 . . no
H1 O4 2.0400 . . no
H1 O1 2.9200 . 1_455 no
H1 C7 2.5600 . . no
H1 H12 2.3700 . . no
H1 H62 2.5000 . 2_565 no
H2 O2 2.4200 . 2_555 no
H3 O6 2.8900 . 1_455 no
H4 H5 2.6000 . 2_465 no
H5 C5 3.0500 . 2_465 no
H5 C4 2.9100 . 2_465 no
H5 O4 2.6200 . . no
H5 C11 3.0300 . 2_565 no
H5 H4 2.6000 . 2_465 no
H9 H10 2.4000 . . no
H9 C12 3.02(3) . 2_555 no
H9 H17A 2.1200 . . no
H9 O1 2.54(3) . 2_655 no
H10 C16 2.7400 . . no
H10 H16 2.2900 . . no
H10 O1 2.7200 . 2_655 no
H10 H9 2.4000 . . no
H12 H1 2.3700 . . no
H13 O2 2.5400 . 2_654 no
H15 O1 2.5000 . . no
H15 C7 2.9300 . 1_655 no
H16 C1 3.0600 . 1_655 no
H16 C10 2.7300 . . no
H16 H10 2.2900 . . no
H17A H9 2.1200 . . no
H17B O3 2.6300 . . no
H21 H62 2.37(5) . 2_665 no
H21 O6 1.94(3) . 2_665 no
H22 O2 2.22(3) . 2_654 no
H61 O5 2.10(4) . . no
H61 C7 2.98(4) . . no
H61 C8 2.93(4) . . no
H61 C9 2.99(4) . . no
H62 C7 3.06(3) . . no
H62 O4 1.90(3) . 2_565 no
H62 H1 2.5000 . 2_565 no
H62 H21 2.37(5) . 2_665 no

loop_
_geom_hbond_atom_site_label_D
_geom_hbond_atom_site_label_H
_geom_hbond_atom_site_label_A
_geom_hbond_site_symmetry_A
_geom_hbond_distance_DH
_geom_hbond_distance_HA
_geom_hbond_distance_DA
_geom_hbond_angle_DHA
_geom_hbond_publ_flag
N1 H1 O4 . 0.86 2.04 2.696(3) 132 yes
N2 H21 O6 2_665 0.91(3) 1.94(3) 2.838(4) 169(3) yes
N2 H22 O2 2_654 0.85(3) 2.22(3) 3.027(3) 159(3) yes
O6 H61 O5 . 0.90(4) 2.10(4) 2.999(3) 176.7(16) yes
O6 H62 O4 2_565 0.92(3) 1.90(3) 2.784(3) 161(3) yes
C2 H2 O2 2_555 0.93 2.42 3.300(4) 157 yes
C9 H9 O1 2_655 1.04(3) 2.54(3) 3.472(3) 149(2) yes
C13 H13 O2 2_654 0.93 2.54 3.418(3) 158 yes
C15 H15 O1 . 0.93 2.50 2.884(3) 105 yes
C16 H16 Cg1 1_655 0.93 2.95 3.565(3) 125 yes

loop_
_geom_torsion_atom_site_label_1
_geom_torsion_atom_site_label_2
_geom_torsion_atom_site_label_3
_geom_torsion_atom_site_label_4
_geom_torsion_site_symmetry_1
_geom_torsion_site_symmetry_2
_geom_torsion_site_symmetry_3
_geom_torsion_site_symmetry_4
_geom_torsion
_geom_torsion_publ_flag
O1 S1 C14 C13 . . . . 175.5(2) no
O1 S1 C14 C15 . . . . -4.3(3) no
O2 S1 C14 C13 . . . . -55.6(3) no
O2 S1 C14 C15 . . . . 124.6(2) no
N2 S1 C14 C13 . . . . 58.6(3) no
N2 S1 C14 C15 . . . . -121.2(3) no
C9 O3 C1 C2 . . . . -154.9(3) no
C9 O3 C1 C6 . . . . 28.5(4) no
C1 O3 C9 O5 . . . . 73.9(3) no
C1 O3 C9 C8 . . . . -47.0(3) no
C17 O5 C9 O3 . . . . 66.6(3) no
C17 O5 C9 C8 . . . . -170.5(2) no
C9 O5 C17 C18 . . . . 167.6(3) no
C11 N1 C10 C8 . . . . 175.7(3) no
C10 N1 C11 C12 . . . . 156.4(3) no
C10 N1 C11 C16 . . . . -26.2(4) no
O3 C1 C2 C3 . . . . -179.0(3) no
C6 C1 C2 C3 . . . . -2.3(5) no
O3 C1 C6 C5 . . . . 179.6(3) no
O3 C1 C6 C7 . . . . 4.4(4) no
C2 C1 C6 C5 . . . . 3.1(4) no
C2 C1 C6 C7 . . . . -172.2(3) no
C1 C2 C3 C4 . . . . -0.6(5) no
C2 C3 C4 C5 . . . . 2.6(5) no
C3 C4 C5 C6 . . . . -1.7(5) no
C4 C5 C6 C1 . . . . -1.1(4) no
C4 C5 C6 C7 . . . . 174.1(3) no
C1 C6 C7 O4 . . . . 162.4(3) no
C1 C6 C7 C8 . . . . -15.9(4) no
C5 C6 C7 O4 . . . . -12.7(4) no
C5 C6 C7 C8 . . . . 169.0(3) no
O4 C7 C8 C9 . . . . 176.8(3) no
O4 C7 C8 C10 . . . . 0.5(4) no
C6 C7 C8 C9 . . . . -4.9(4) no
C6 C7 C8 C10 . . . . 178.7(3) no
C7 C8 C9 O3 . . . . 35.4(4) no
C7 C8 C9 O5 . . . . -86.2(3) no
C10 C8 C9 O3 . . . . -148.0(3) no
C10 C8 C9 O5 . . . . 90.4(3) no
C7 C8 C10 N1 . . . . -3.0(5) no
C9 C8 C10 N1 . . . . -179.4(3) no
N1 C11 C12 C13 . . . . 178.2(3) no
C16 C11 C12 C13 . . . . 0.8(5) no
N1 C11 C16 C15 . . . . -178.3(3) no
C12 C11 C16 C15 . . . . -1.0(5) no
C11 C12 C13 C14 . . . . 0.3(5) no
C12 C13 C14 S1 . . . . 179.0(2) no
C12 C13 C14 C15 . . . . -1.2(5) no
S1 C14 C15 C16 . . . . -179.2(2) no
C13 C14 C15 C16 . . . . 1.0(5) no
C14 C15 C16 C11 . . . . 0.1(5) no
